data_1519592
loop_
_publ_author_name
'Skabara, Peter J.'
'Coles, Simon J.'
'Hursthouse, Michael B.'

_publ_section_title
;
 C10H10Br2S3
;
_journal_name_full 'Crystal Structure Report Archive'
_journal_page_first 1006
_journal_year 2004
_chemical_formula_sum 'C10 H10 Br2 S3'
_chemical_formula_weight 386.18
_space_group_IT_number 14
_symmetry_cell_setting monoclinic
_symmetry_space_group_name_Hall '-P 2ybc'
_symmetry_space_group_name_H-M 'P 1 21/c 1'
_atom_sites_solution_hydrogens geom
_atom_sites_solution_primary direct
_atom_sites_solution_secondary difmap
_cell_angle_alpha 90.00
_cell_angle_beta 118.410(5)
_cell_angle_gamma 90.00
_cell_formula_units_Z 4
_cell_length_a 7.9737(8)
_cell_length_b 24.1031(19)
_cell_length_c 7.8367(7)
_cell_measurement_reflns_used 1590
_cell_measurement_temperature 120(2)
_cell_measurement_theta_max 27.48
_cell_measurement_theta_min 2.91
_cell_volume 1324.8(2)
_computing_cell_refinement 'DENZO and COLLECT'
_computing_data_collection
;
'DENZO (Otwinowski and Minor, 1997) & COLLECT (Hooft, 1998) '
;
_computing_data_reduction 'DENZO and COLLECT'
_computing_publication_material SHELXL-97
_computing_structure_refinement 'SHELXL-97 (Sheldrick, 2008)'
_computing_structure_solution 'SHELXS-97 (Sheldrick, 2008)'
_diffrn_ambient_temperature 120(2)
_diffrn_detector_area_resol_mean 9.091
_diffrn_measured_fraction_theta_full 0.986
_diffrn_measured_fraction_theta_max 0.986
_diffrn_measurement_device_type 'Bruker-Nonius KappaCCD Area Detector'
_diffrn_measurement_method '\f and \w scans'
_diffrn_radiation_monochromator '10cm confocal mirrors'
_diffrn_radiation_source 'Bruker-Nonius FR591 rotating anode'
_diffrn_radiation_type MoK\a
_diffrn_radiation_wavelength 0.71073
_diffrn_reflns_av_R_equivalents 0.0887
_diffrn_reflns_av_sigmaI/netI 0.0936
_diffrn_reflns_limit_h_max 10
_diffrn_reflns_limit_h_min -9
_diffrn_reflns_limit_k_max 31
_diffrn_reflns_limit_k_min -30
_diffrn_reflns_limit_l_max 10
_diffrn_reflns_limit_l_min -9
_diffrn_reflns_number 10463
_diffrn_reflns_theta_full 27.49
_diffrn_reflns_theta_max 27.49
_diffrn_reflns_theta_min 2.90
_exptl_absorpt_coefficient_mu 6.558
_exptl_absorpt_correction_T_max 0.7351
_exptl_absorpt_correction_T_min 0.1896
_exptl_absorpt_correction_type multi-scan
_exptl_absorpt_process_details 'SADABS V2.10 (Sheldrick, G.M., 2003)'
_exptl_crystal_colour colourless
_exptl_crystal_density_diffrn 1.946
_exptl_crystal_density_method 'not measured'
_exptl_crystal_description slab
_exptl_crystal_F_000 752
_exptl_crystal_size_max 0.38
_exptl_crystal_size_mid 0.14
_exptl_crystal_size_min 0.05
_refine_diff_density_max 1.393
_refine_diff_density_min -1.029
_refine_diff_density_rms 0.204
_refine_ls_extinction_method none
_refine_ls_goodness_of_fit_ref 1.066
_refine_ls_hydrogen_treatment constr
_refine_ls_matrix_type full
_refine_ls_number_parameters 137
_refine_ls_number_reflns 3000
_refine_ls_number_restraints 0
_refine_ls_restrained_S_all 1.066
_refine_ls_R_factor_all 0.1188
_refine_ls_R_factor_gt 0.0806
_refine_ls_shift/su_max 0.001
_refine_ls_shift/su_mean 0.000
_refine_ls_structure_factor_coef Fsqd
_refine_ls_weighting_details 'calc w=1/[\s^2^(Fo^2^)+(0.0708P)^2^+15.2706P] where P=(Fo^2^+2Fc^2^)/3'
_refine_ls_weighting_scheme calc
_refine_ls_wR_factor_gt 0.1903
_refine_ls_wR_factor_ref 0.2108
_reflns_number_gt 2089
_reflns_number_total 3000
_reflns_threshold_expression >2\s(I)
_cod_data_source_file eCrystal-1006.cif
_cod_data_source_block 04src0821
_cod_depositor_comments
;
Citation :
Skabara, Peter J. and Coles, Simon J. and Hursthouse, Michael B. (2004) 
University of Southampton, Crystal Structure Report Archive. 
(doi:10.5258/ecrystals/1006)

More at:
http://ecrystals.chem.soton.ac.uk/1006/
;
_cod_original_sg_symbol_H-M 'P 2(1)/c'
_cod_database_code 1519592

loop_
_symmetry_equiv_pos_as_xyz
'x, y, z'
'-x, y+1/2, -z+1/2'
'-x, -y, -z'
'x, -y-1/2, z-1/2'

loop_
_atom_site_label
_atom_site_type_symbol
_atom_site_fract_x
_atom_site_fract_y
_atom_site_fract_z
_atom_site_U_iso_or_equiv
_atom_site_adp_type
_atom_site_occupancy
_atom_site_symmetry_multiplicity
_atom_site_calc_flag
_atom_site_refinement_flags
_atom_site_disorder_assembly
_atom_site_disorder_group
C10 C 1.5494(14) 0.1649(4) 0.3512(14) 0.035(2) Uani 1 1 d . . .
H10A H 1.6162 0.1298 0.4040 0.053 Uiso 1 1 calc R . .
H10B H 1.6367 0.1914 0.3399 0.053 Uiso 1 1 calc R . .
H10C H 1.4403 0.1583 0.2229 0.053 Uiso 1 1 calc R . .
C7 C 1.2744(14) 0.1699(4) 0.6511(14) 0.032(2) Uani 1 1 d . . .
H7A H 1.3838 0.1785 0.7794 0.039 Uiso 1 1 calc R . .
H7B H 1.2082 0.2052 0.5945 0.039 Uiso 1 1 calc R . .
C8 C 1.3516(15) 0.1470(4) 0.5218(15) 0.037(2) Uani 1 1 d . . .
H8A H 1.2436 0.1365 0.3949 0.044 Uiso 1 1 calc R . .
H8B H 1.4267 0.1131 0.5818 0.044 Uiso 1 1 calc R . .
C6 C 0.9264(14) 0.1241(4) 0.8822(13) 0.033(2) Uani 1 1 d . . .
C9 C 1.4776(16) 0.1889(5) 0.4893(15) 0.041(2) Uani 1 1 d . . .
H9A H 1.5883 0.1985 0.6155 0.049 Uiso 1 1 calc R . .
H9B H 1.4041 0.2233 0.4325 0.049 Uiso 1 1 calc R . .
C5 C 1.140(3) 0.1329(6) 0.682(3) 0.094(7) Uani 1 1 d . . .
C1 C 0.8527(14) 0.1375(4) 1.0010(14) 0.032(2) Uani 1 1 d . . .
C2 C 0.7590(16) 0.0458(4) 0.8674(15) 0.039(2) Uani 1 1 d . . .
C3 C 0.8723(14) 0.0696(4) 0.8016(13) 0.032(2) Uani 1 1 d . . .
C4 C 1.096(4) 0.0856(9) 0.636(5) 0.225(19) Uani 1 1 d . . .
H4 H 1.1678 0.0700 0.5805 0.270 Uiso 1 1 calc R . .
S1 S 0.7161(4) 0.08580(11) 1.0226(4) 0.0359(6) Uani 1 1 d . . .
S2 S 0.9369(4) 0.03739(11) 0.6428(4) 0.0408(7) Uani 1 1 d . . .
S3 S 1.0724(4) 0.17114(10) 0.8411(4) 0.0359(6) Uani 1 1 d . . .
Br1 Br 0.88309(16) 0.20626(4) 1.12289(15) 0.0385(3) Uani 1 1 d . . .
Br2 Br 0.64649(18) -0.02482(5) 0.79415(17) 0.0479(4) Uani 1 1 d . . .

loop_
_atom_site_aniso_label
_atom_site_aniso_U_11
_atom_site_aniso_U_22
_atom_site_aniso_U_33
_atom_site_aniso_U_23
_atom_site_aniso_U_13
_atom_site_aniso_U_12
C10 0.034(5) 0.041(6) 0.032(5) -0.001(4) 0.017(4) 0.000(4)
C7 0.042(6) 0.024(5) 0.039(5) 0.000(4) 0.027(5) -0.003(4)
C8 0.045(6) 0.033(6) 0.044(5) 0.010(5) 0.031(5) 0.005(5)
C6 0.040(6) 0.034(6) 0.036(5) 0.003(4) 0.028(5) 0.004(4)
C9 0.050(7) 0.042(6) 0.041(6) 0.003(5) 0.029(5) -0.001(5)
C5 0.143(14) 0.065(10) 0.163(15) -0.064(10) 0.145(14) -0.065(10)
C1 0.051(6) 0.015(5) 0.044(5) -0.001(4) 0.033(5) 0.002(4)
C2 0.052(7) 0.029(6) 0.049(6) -0.014(5) 0.034(5) -0.019(5)
C3 0.035(5) 0.041(6) 0.028(5) 0.007(4) 0.020(4) 0.008(4)
C4 0.38(4) 0.125(17) 0.42(4) -0.18(2) 0.39(4) -0.18(2)
S1 0.0439(15) 0.0356(14) 0.0415(13) 0.0045(11) 0.0311(12) -0.0003(11)
S2 0.0593(17) 0.0316(14) 0.0510(15) -0.0107(12) 0.0422(14) -0.0104(12)
S3 0.0515(16) 0.0258(13) 0.0475(14) -0.0046(11) 0.0374(13) -0.0063(11)
Br1 0.0555(7) 0.0313(6) 0.0453(6) 0.0000(4) 0.0375(5) 0.0045(5)
Br2 0.0639(8) 0.0404(7) 0.0527(7) -0.0058(5) 0.0386(6) -0.0178(5)

loop_
_atom_type_symbol
_atom_type_description
_atom_type_scat_dispersion_real
_atom_type_scat_dispersion_imag
_atom_type_scat_source
C C 0.0033 0.0016 'International Tables Vol C Tables 4.2.6.8 and 6.1.1.4'
H H 0.0000 0.0000 'International Tables Vol C Tables 4.2.6.8 and 6.1.1.4'
S S 0.1246 0.1234 'International Tables Vol C Tables 4.2.6.8 and 6.1.1.4'
Br Br -0.2901 2.4595 'International Tables Vol C Tables 4.2.6.8 and 6.1.1.4'

loop_
_geom_angle_atom_site_label_1
_geom_angle_atom_site_label_2
_geom_angle_atom_site_label_3
_geom_angle
_geom_angle_site_symmetry_1
_geom_angle_site_symmetry_3
C9 C10 H10A 109.5 . .
C9 C10 H10B 109.5 . .
H10A C10 H10B 109.5 . .
C9 C10 H10C 109.5 . .
H10A C10 H10C 109.5 . .
H10B C10 H10C 109.5 . .
C5 C7 C8 116.2(9) . .
C5 C7 H7A 108.2 . .
C8 C7 H7A 108.2 . .
C5 C7 H7B 108.2 . .
C8 C7 H7B 108.2 . .
H7A C7 H7B 107.4 . .
C7 C8 C9 112.3(9) . .
C7 C8 H8A 109.2 . .
C9 C8 H8A 109.2 . .
C7 C8 H8B 109.2 . .
C9 C8 H8B 109.1 . .
H8A C8 H8B 107.9 . .
C1 C6 C3 112.6(8) . .
C1 C6 S3 120.8(8) . .
C3 C6 S3 126.7(6) . .
C8 C9 C10 111.0(9) . .
C8 C9 H9A 109.4 . .
C10 C9 H9A 109.4 . .
C8 C9 H9B 109.4 . .
C10 C9 H9B 109.4 . .
H9A C9 H9B 108.0 . .
C4 C5 C7 130.4(12) . .
C4 C5 S3 123.1(10) . .
C7 C5 S3 106.0(8) . .
C6 C1 S1 113.4(7) . .
C6 C1 Br1 124.7(7) . .
S1 C1 Br1 121.9(5) . .
C3 C2 S1 115.1(8) . .
C3 C2 Br2 124.9(8) . .
S1 C2 Br2 120.0(5) . .
C2 C3 C6 109.6(8) . .
C2 C3 S2 123.9(8) . .
C6 C3 S2 126.5(7) . .
C5 C4 S2 138.0(13) . .
C5 C4 H4 111.0 . .
S2 C4 H4 111.0 . .
C2 S1 C1 89.4(4) . .
C4 S2 C3 101.0(6) . .
C6 S3 C5 103.5(5) . .

loop_
_geom_bond_atom_site_label_1
_geom_bond_atom_site_label_2
_geom_bond_distance
_geom_bond_site_symmetry_2
C10 C9 1.557(13) .
C10 H10A 0.9800 .
C10 H10B 0.9800 .
C10 H10C 0.9800 .
C7 C5 1.502(14) .
C7 C8 1.517(12) .
C7 H7A 0.9900 .
C7 H7B 0.9900 .
C8 C9 1.528(14) .
C8 H8A 0.9900 .
C8 H8B 0.9900 .
C6 C1 1.357(12) .
C6 C3 1.431(14) .
C6 S3 1.761(9) .
C9 H9A 0.9900 .
C9 H9B 0.9900 .
C5 C4 1.20(2) .
C5 S3 1.825(12) .
C1 S1 1.716(9) .
C1 Br1 1.869(9) .
C2 C3 1.362(13) .
C2 S1 1.710(10) .
C2 Br2 1.881(10) .
C3 S2 1.741(9) .
C4 S2 1.737(15) .
C4 H4 0.9500 .
